data_4062413
loop_
_publ_author_name
'Leung, Wing-Por'
'So, Cheuk-Wai'
'Wang, Zhong-Xia'
'Wang, Jin-Zhi'
'Mak, Thomas C. W.'

_publ_section_title
;
 Synthesis of Bisgermavinylidene and Its Reaction with Chalcogens
;
_journal_issue 21
_journal_name_full Organometallics
_journal_page_first 4305
_journal_page_last 4311
_journal_paper_doi 10.1021/om034071t
_journal_volume 22
_journal_year 2003
_chemical_formula_sum 'C62 H76 Ge2 N4 O2 P4 Si4'
_chemical_formula_weight 1290.69
_space_group_IT_number 15
_symmetry_cell_setting monoclinic
_symmetry_space_group_name_Hall '-C 2yc'
_symmetry_space_group_name_H-M 'C 1 2/c 1'
_cell_angle_alpha 90.00
_cell_angle_beta 107.08(9)
_cell_angle_gamma 90.00
_cell_formula_units_Z 4
_cell_length_a 26.24(3)
_cell_length_b 13.746(7)
_cell_length_c 20.021(8)
_cell_measurement_temperature 293(2)
_cell_volume 6903(9)
_diffrn_ambient_temperature 293(2)
_exptl_crystal_density_diffrn 1.242
_cod_depositor_comments
;
The following automatic conversions were performed:

'_symmetry_cell_setting' tag value 'Monolcinic' was replaced with
'monoclinic' value as specified in the replacement file
'/home/robertas/cod-tools/perl-scripts/inputs/replacement_values.lst'.

Automatic conversion script
Id: cif_fix_values 3143 2015-03-26 13:38:13Z robertas 
;
_cod_original_sg_symbol_H-M 'C 2/c'
_cod_database_code 4062413

loop_
_symmetry_equiv_pos_as_xyz
'x, y, z'
'-x, y, -z+1/2'
'x+1/2, y+1/2, z'
'-x+1/2, y+1/2, -z+1/2'
'-x, -y, -z'
'x, -y, z-1/2'
'-x+1/2, -y+1/2, -z'
'x+1/2, -y+1/2, z-1/2'

loop_
_atom_site_label
_atom_site_type_symbol
_atom_site_fract_x
_atom_site_fract_y
_atom_site_fract_z
_atom_site_U_iso_or_equiv
_atom_site_adp_type
_atom_site_occupancy
_atom_site_symmetry_multiplicity
_atom_site_calc_flag
_atom_site_refinement_flags
_atom_site_disorder_assembly
_atom_site_disorder_group
Ge1 Ge 0.32317(2) 0.67042(4) 0.50224(4) 0.0438(2) Uani 1 1 d . . .
P1 P 0.37414(5) 0.83188(11) 0.50910(9) 0.0414(4) Uani 1 1 d . . .
P2 P 0.21059(6) 0.64629(10) 0.40798(9) 0.0436(4) Uani 1 1 d . . .
Si1 Si 0.36043(9) 0.47035(14) 0.58120(15) 0.0826(8) Uani 1 1 d . . .
Si2 Si 0.42058(7) 0.68636(14) 0.42494(12) 0.0662(6) Uani 1 1 d . . .
O1 O 0.36371(13) 0.5832(3) 0.5573(2) 0.0594(13) Uani 1 1 d . . .
N1 N 0.37392(15) 0.7341(3) 0.4619(3) 0.0420(13) Uani 1 1 d . . .
N2 N 0.26900(16) 0.6105(3) 0.4454(3) 0.0515(14) Uani 1 1 d . . .
C1 C 0.17335(19) 0.7057(4) 0.4528(3) 0.0395(15) Uani 1 1 d . . .
C11 C 0.4405(2) 0.8469(4) 0.5683(3) 0.0482(16) Uani 1 1 d . . .
C12 C 0.4767(2) 0.9189(5) 0.5641(4) 0.064(2) Uani 1 1 d . . .
H12A H 0.4660 0.9679 0.5309 0.077 Uiso 1 1 calc R . .
C13 C 0.5285(3) 0.9191(6) 0.6084(5) 0.093(3) Uani 1 1 d . . .
H13A H 0.5521 0.9680 0.6050 0.111 Uiso 1 1 calc R . .
C14 C 0.5448(3) 0.8469(8) 0.6572(5) 0.105(3) Uani 1 1 d . . .
H14A H 0.5796 0.8471 0.6866 0.126 Uiso 1 1 calc R . .
C15 C 0.5105(3) 0.7738(6) 0.6636(4) 0.085(3) Uani 1 1 d . . .
H15A H 0.5219 0.7251 0.6968 0.102 Uiso 1 1 calc R . .
C16 C 0.4585(2) 0.7745(5) 0.6191(4) 0.073(2) Uani 1 1 d . . .
H16A H 0.4351 0.7256 0.6232 0.087 Uiso 1 1 calc R . .
C21 C 0.3601(2) 0.9407(4) 0.4553(4) 0.0481(17) Uani 1 1 d . . .
C22 C 0.3672(2) 1.0331(5) 0.4851(4) 0.070(2) Uani 1 1 d . . .
H22A H 0.3811 1.0416 0.5331 0.083 Uiso 1 1 calc R . .
C23 C 0.3525(3) 1.1129(6) 0.4397(6) 0.099(3) Uani 1 1 d . . .
H23A H 0.3565 1.1755 0.4581 0.119 Uiso 1 1 calc R . .
C24 C 0.3327(3) 1.1008(7) 0.3706(6) 0.101(4) Uani 1 1 d . . .
H24A H 0.3248 1.1554 0.3420 0.121 Uiso 1 1 calc R . .
C25 C 0.3239(3) 1.0128(6) 0.3414(5) 0.088(3) Uani 1 1 d . . .
H25A H 0.3090 1.0064 0.2934 0.105 Uiso 1 1 calc R . .
C26 C 0.3374(2) 0.9302(5) 0.3840(4) 0.063(2) Uani 1 1 d . . .
H26A H 0.3310 0.8684 0.3644 0.076 Uiso 1 1 calc R . .
C31 C 0.2096(3) 0.7223(5) 0.3344(4) 0.0583(18) Uani 1 1 d . . .
C32 C 0.2506(3) 0.7163(7) 0.3032(4) 0.091(3) Uani 1 1 d . . .
H32A H 0.2777 0.6712 0.3205 0.110 Uiso 1 1 calc R . .
C33 C 0.2527(4) 0.7738(9) 0.2484(6) 0.121(4) Uani 1 1 d . . .
H33A H 0.2812 0.7684 0.2298 0.146 Uiso 1 1 calc R . .
C34 C 0.2135(5) 0.8382(9) 0.2213(6) 0.131(5) Uani 1 1 d . . .
H34A H 0.2149 0.8766 0.1836 0.157 Uiso 1 1 calc R . .
C35 C 0.1726(5) 0.8480(7) 0.2478(5) 0.125(4) Uani 1 1 d . . .
H35A H 0.1458 0.8929 0.2286 0.150 Uiso 1 1 calc R . .
C36 C 0.1703(3) 0.7897(5) 0.3050(5) 0.090(3) Uani 1 1 d . . .
H36A H 0.1417 0.7969 0.3232 0.108 Uiso 1 1 calc R . .
C41 C 0.1729(2) 0.5377(4) 0.3711(4) 0.0501(17) Uani 1 1 d . . .
C42 C 0.1223(3) 0.5422(5) 0.3259(4) 0.070(2) Uani 1 1 d . . .
H42A H 0.1069 0.6024 0.3115 0.084 Uiso 1 1 calc R . .
C43 C 0.0935(3) 0.4572(7) 0.3011(5) 0.097(3) Uani 1 1 d . . .
H43A H 0.0590 0.4606 0.2710 0.116 Uiso 1 1 calc R . .
C44 C 0.1171(4) 0.3693(6) 0.3220(6) 0.104(3) Uani 1 1 d . . .
H44A H 0.0982 0.3123 0.3066 0.124 Uiso 1 1 calc R . .
C45 C 0.1677(4) 0.3640(5) 0.3647(5) 0.085(3) Uani 1 1 d . . .
H45A H 0.1836 0.3036 0.3774 0.101 Uiso 1 1 calc R . .
C46 C 0.1953(2) 0.4470(4) 0.3892(4) 0.061(2) Uani 1 1 d . . .
H46A H 0.2300 0.4424 0.4186 0.074 Uiso 1 1 calc R . .
C51 C 0.3606(4) 0.3874(6) 0.5090(6) 0.141(4) Uani 1 1 d . . .
H51A H 0.3291 0.3980 0.4707 0.212 Uiso 1 1 calc R . .
H51B H 0.3611 0.3213 0.5247 0.212 Uiso 1 1 calc R . .
H51C H 0.3916 0.3995 0.4941 0.212 Uiso 1 1 calc R . .
C52 C 0.4218(3) 0.4502(6) 0.6547(5) 0.146(5) Uani 1 1 d . . .
H52A H 0.4525 0.4619 0.6391 0.219 Uiso 1 1 calc R . .
H52B H 0.4224 0.3843 0.6708 0.219 Uiso 1 1 calc R . .
H52C H 0.4221 0.4939 0.6922 0.219 Uiso 1 1 calc R . .
C53 C 0.3007(3) 0.4475(6) 0.6078(6) 0.140(4) Uani 1 1 d . . .
H53A H 0.2697 0.4553 0.5683 0.209 Uiso 1 1 calc R . .
H53B H 0.2993 0.4929 0.6437 0.209 Uiso 1 1 calc R . .
H53C H 0.3018 0.3824 0.6255 0.209 Uiso 1 1 calc R . .
C54 C 0.4494(3) 0.7813(6) 0.3836(6) 0.144(4) Uani 1 1 d . . .
H54A H 0.4219 0.8109 0.3467 0.216 Uiso 1 1 calc R . .
H54B H 0.4757 0.7532 0.3647 0.216 Uiso 1 1 calc R . .
H54C H 0.4659 0.8297 0.4177 0.216 Uiso 1 1 calc R . .
C55 C 0.3892(3) 0.5932(8) 0.3633(7) 0.198(6) Uani 1 1 d . . .
H55A H 0.3589 0.6202 0.3288 0.296 Uiso 1 1 calc R . .
H55B H 0.3776 0.5412 0.3874 0.296 Uiso 1 1 calc R . .
H55C H 0.4142 0.5686 0.3408 0.296 Uiso 1 1 calc R . .
C56 C 0.4788(3) 0.6331(6) 0.4926(5) 0.145(4) Uani 1 1 d . . .
H56A H 0.4962 0.6830 0.5249 0.218 Uiso 1 1 calc R . .
H56B H 0.5036 0.6065 0.4704 0.218 Uiso 1 1 calc R . .
H56C H 0.4667 0.5825 0.5173 0.218 Uiso 1 1 calc R . .

loop_
_atom_site_aniso_label
_atom_site_aniso_U_11
_atom_site_aniso_U_22
_atom_site_aniso_U_33
_atom_site_aniso_U_23
_atom_site_aniso_U_13
_atom_site_aniso_U_12
Ge1 0.0492(4) 0.0337(3) 0.0536(5) -0.0027(4) 0.0228(3) -0.0009(3)
P1 0.0443(9) 0.0394(8) 0.0444(11) 0.0001(9) 0.0188(7) -0.0056(7)
P2 0.0550(10) 0.0373(8) 0.0447(12) -0.0106(8) 0.0241(8) -0.0118(7)
Si1 0.1010(17) 0.0466(11) 0.117(2) 0.0211(13) 0.0580(15) 0.0159(11)
Si2 0.0671(12) 0.0637(12) 0.0824(18) -0.0055(12) 0.0445(11) 0.0070(10)
O1 0.056(3) 0.046(2) 0.077(4) 0.012(2) 0.021(2) 0.0027(19)
N1 0.050(3) 0.035(2) 0.048(4) -0.011(2) 0.024(2) -0.005(2)
N2 0.046(3) 0.052(3) 0.066(4) -0.013(3) 0.030(3) -0.008(2)
C1 0.049(3) 0.032(3) 0.039(4) -0.003(3) 0.015(3) -0.009(2)
C11 0.053(4) 0.059(4) 0.041(4) -0.003(4) 0.026(3) -0.008(3)
C12 0.062(5) 0.080(5) 0.054(5) -0.001(4) 0.022(4) -0.021(4)
C13 0.076(6) 0.125(7) 0.071(7) 0.001(6) 0.012(5) -0.042(5)
C14 0.055(5) 0.203(11) 0.054(6) -0.022(7) 0.011(4) -0.037(6)
C15 0.055(5) 0.138(7) 0.061(6) 0.031(5) 0.018(4) 0.004(5)
C16 0.050(4) 0.106(6) 0.067(6) 0.011(5) 0.024(4) -0.013(4)
C21 0.052(4) 0.041(4) 0.054(5) 0.004(3) 0.020(3) 0.000(3)
C22 0.089(5) 0.048(4) 0.091(7) -0.007(4) 0.055(4) -0.014(4)
C23 0.128(8) 0.039(4) 0.157(11) 0.013(7) 0.084(7) -0.002(4)
C24 0.104(7) 0.080(7) 0.138(11) 0.061(8) 0.067(7) 0.017(5)
C25 0.087(6) 0.096(6) 0.079(7) 0.048(6) 0.022(5) 0.010(5)
C26 0.069(4) 0.058(4) 0.061(6) 0.013(4) 0.017(4) 0.002(3)
C31 0.076(5) 0.059(4) 0.043(5) -0.010(4) 0.022(4) -0.022(4)
C32 0.080(5) 0.150(8) 0.050(6) -0.014(6) 0.028(5) -0.042(5)
C33 0.119(9) 0.204(13) 0.049(8) -0.009(8) 0.038(6) -0.080(8)
C34 0.206(14) 0.140(10) 0.053(8) -0.006(7) 0.048(8) -0.111(10)
C35 0.218(12) 0.094(7) 0.068(8) 0.030(6) 0.050(7) 0.006(7)
C36 0.150(7) 0.068(5) 0.070(7) 0.016(5) 0.058(5) 0.004(5)
C41 0.057(4) 0.051(4) 0.053(5) -0.016(4) 0.032(3) -0.013(3)
C42 0.079(5) 0.067(5) 0.062(6) -0.020(4) 0.019(4) -0.027(4)
C43 0.082(6) 0.112(7) 0.091(8) -0.037(6) 0.016(5) -0.051(5)
C44 0.139(8) 0.073(6) 0.114(9) -0.053(6) 0.060(7) -0.054(6)
C45 0.126(7) 0.051(4) 0.095(8) -0.025(5) 0.061(6) -0.027(5)
C46 0.068(4) 0.052(4) 0.074(6) -0.022(4) 0.037(4) -0.014(3)
C51 0.195(9) 0.067(5) 0.187(13) -0.015(7) 0.098(8) 0.012(6)
C52 0.131(7) 0.120(7) 0.186(13) 0.079(8) 0.045(7) 0.052(6)
C53 0.175(9) 0.078(6) 0.211(13) 0.023(7) 0.127(8) -0.018(5)
C54 0.157(8) 0.138(8) 0.199(13) 0.053(8) 0.149(8) 0.037(6)
C55 0.128(8) 0.215(11) 0.285(17) -0.180(12) 0.116(9) -0.042(7)
C56 0.104(6) 0.173(9) 0.181(12) 0.027(9) 0.075(7) 0.085(6)

loop_
_geom_bond_atom_site_label_1
_geom_bond_atom_site_label_2
_geom_bond_distance
_geom_bond_site_symmetry_2
_geom_bond_publ_flag
Ge1 N2 1.745(5) . ?
Ge1 O1 1.759(4) . ?
Ge1 C1 1.915(5) 7_566 ?
Ge1 N1 1.956(5) . ?
Ge1 P1 2.574(2) . ?
P1 N1 1.642(4) . ?
P1 C1 1.720(6) 7_566 ?
P1 C11 1.808(6) . ?
P1 C21 1.817(6) . ?
P2 N2 1.574(5) . ?
P2 C1 1.716(6) . ?
P2 C31 1.800(7) . ?
P2 C41 1.822(6) . ?
Si1 O1 1.633(4) . ?
Si1 C53 1.825(8) . ?
Si1 C51 1.841(10) . ?
Si1 C52 1.855(8) . ?
Si2 N1 1.734(5) . ?
Si2 C55 1.801(9) . ?
Si2 C54 1.824(8) . ?
Si2 C56 1.869(8) . ?
C1 P1 1.720(6) 7_566 ?
C1 Ge1 1.915(5) 7_566 ?
C11 C12 1.391(8) . ?
C11 C16 1.403(8) . ?
C12 C13 1.387(8) . ?
C13 C14 1.370(10) . ?
C14 C15 1.379(10) . ?
C15 C16 1.394(8) . ?
C21 C26 1.385(9) . ?
C21 C22 1.391(8) . ?
C22 C23 1.404(10) . ?
C23 C24 1.338(12) . ?
C24 C25 1.333(11) . ?
C25 C26 1.401(9) . ?
C31 C36 1.384(9) . ?
C31 C32 1.398(9) . ?
C32 C33 1.366(12) . ?
C33 C34 1.344(13) . ?
C34 C35 1.335(13) . ?
C35 C36 1.414(12) . ?
C41 C42 1.371(8) . ?
C41 C46 1.380(8) . ?
C42 C43 1.400(9) . ?
C43 C44 1.367(10) . ?
C44 C45 1.352(10) . ?
C45 C46 1.365(8) . ?
